data_4074460
loop_
_publ_author_name
'Clapham, Sean E.'
'Guo, Rongwei'
'Zimmer-De Iuliis, Marco'
'Rasool, Nailyn'
'Lough, Alan'
'Morris, Robert H.'

_publ_section_title
;
 Probing the Effect of the Ligand X on the Properties and Catalytic
 Activity of the Complexes RuHX(diamine)(PPh3)2(X = OPh, 4-SC6H4OCH3,
 OPPh2, OP(OEt)2, CCPh, NCCHCN, CH(COOMe)2; diamine =
 2,3-Diamino-2,3-dimethylbutane, (R,R)-1,2-Diaminocyclohexane)
;
_journal_issue 22
_journal_name_full Organometallics
_journal_page_first 5477
_journal_paper_doi 10.1021/om060661q
_journal_volume 25
_journal_year 2006
_chemical_formula_moiety 'C46 H57 N2 O3 P3 Ru, 0.5(C7 H8)'
_chemical_formula_sum 'C49.5 H61 N2 O3 P3 Ru'
_chemical_formula_weight 925.98
_space_group_IT_number 14
_symmetry_cell_setting monoclinic
_symmetry_space_group_name_Hall '-P 2yn'
_symmetry_space_group_name_H-M 'P 1 21/n 1'
_atom_sites_solution_hydrogens geom
_atom_sites_solution_primary direct
_atom_sites_solution_secondary difmap
_audit_creation_method SHELXL-97
_cell_angle_alpha 90.00
_cell_angle_beta 93.0730(4)
_cell_angle_gamma 90.00
_cell_formula_units_Z 4
_cell_length_a 12.7470(1)
_cell_length_b 16.7130(2)
_cell_length_c 21.8500(3)
_cell_measurement_reflns_used 48478
_cell_measurement_temperature 150(1)
_cell_measurement_theta_max 27.5
_cell_measurement_theta_min 2.6
_cell_volume 4648.24(9)
_computing_cell_refinement 'Denzo-SMN (Otwinowski & Minor, 1997)'
_computing_data_collection 'Collect (Nonius BV, 1997-2002)'
_computing_data_reduction Denzo-SMN
_computing_molecular_graphics 'SHELXTL V6.1'
_computing_publication_material 'SHELXTL V6.1'
_computing_structure_refinement 'SHELXTL V6.1(Sheldrick, 2001)'
_computing_structure_solution 'SIR-92 (Altomare et al., 1994)'
_diffrn_ambient_temperature 150(2)
_diffrn_detector_area_resol_mean 9
_diffrn_measured_fraction_theta_full 0.996
_diffrn_measured_fraction_theta_max 0.996
_diffrn_measurement_device_type 'Bruker-Nonius KappaCCD'
_diffrn_measurement_method '\f scans and \w scans with \k offsets'
_diffrn_radiation_monochromator graphite
_diffrn_radiation_source 'fine-focus sealed tube'
_diffrn_radiation_type MoK\a
_diffrn_radiation_wavelength 0.71073
_diffrn_reflns_av_R_equivalents 0.0505
_diffrn_reflns_av_sigmaI/netI 0.0444
_diffrn_reflns_limit_h_max 16
_diffrn_reflns_limit_h_min -16
_diffrn_reflns_limit_k_max 21
_diffrn_reflns_limit_k_min -21
_diffrn_reflns_limit_l_max 28
_diffrn_reflns_limit_l_min -22
_diffrn_reflns_number 48478
_diffrn_reflns_theta_full 27.50
_diffrn_reflns_theta_max 27.50
_diffrn_reflns_theta_min 2.61
_diffrn_standards_number 0
_exptl_absorpt_coefficient_mu 0.483
_exptl_absorpt_correction_T_max 0.918
_exptl_absorpt_correction_T_min 0.843
_exptl_absorpt_correction_type multi-scan
_exptl_absorpt_process_details
; 
multi-scan from symmetry-related measurements 
 Sortav (Blessing 1995) 
;
_exptl_crystal_colour yellow
_exptl_crystal_density_diffrn 1.323
_exptl_crystal_density_method 'not measured'
_exptl_crystal_description plate
_exptl_crystal_F_000 1940
_exptl_crystal_size_max 0.35
_exptl_crystal_size_mid 0.35
_exptl_crystal_size_min 0.20
_refine_diff_density_max 0.580
_refine_diff_density_min -0.648
_refine_diff_density_rms 0.071
_refine_ls_extinction_expression Fc^*^=kFc[1+0.001xFc^2^\l^3^/sin(2\q)]^-1/4^
_refine_ls_extinction_method none
_refine_ls_goodness_of_fit_ref 1.039
_refine_ls_hydrogen_treatment mixed
_refine_ls_matrix_type full
_refine_ls_number_parameters 552
_refine_ls_number_reflns 10634
_refine_ls_number_restraints 0
_refine_ls_restrained_S_all 1.039
_refine_ls_R_factor_all 0.0498
_refine_ls_R_factor_gt 0.0344
_refine_ls_shift/su_max 0.002
_refine_ls_shift/su_mean 0.000
_refine_ls_structure_factor_coef Fsqd
_refine_ls_weighting_details 'calc w=1/[\s^2^(Fo^2^)+(0.0361P)^2^+3.1181P] where P=(Fo^2^+2Fc^2^)/3'
_refine_ls_weighting_scheme calc
_refine_ls_wR_factor_gt 0.0797
_refine_ls_wR_factor_ref 0.0865
_reflns_number_gt 8564
_reflns_number_total 10634
_reflns_threshold_expression I>2\s(I)
_cod_data_source_file om060661qsi20060721_020605.cif
_cod_data_source_block RuH(OP(OEt)2)(tmen)(PPh3)2
_cod_depositor_comments
;
 Removing duplicate rows from the ATOM_TYPE loop.

 Antanas Vaitkus,
 2018-08-10

The following automatic conversions were performed:

'_symmetry_cell_setting' value 'Monoclinic' changed to 'monoclinic'
according to /home/saulius/struct/CIF-dictionaries/cif_core.dic
dictionary named 'cif_core.dic' version 2.4.1 from 2010-06-29.

Automatic conversion script
Id: cif_fix_values 1715 2011-07-08 13:25:40Z adriana 
;
_cod_original_sg_symbol_H-M 'P 21/n'
_cod_original_formula_sum 'C49.50 H61 N2 O3 P3 Ru'
_cod_database_code 4074460

loop_
_symmetry_equiv_pos_as_xyz
'x, y, z'
'-x+1/2, y+1/2, -z+1/2'
'-x, -y, -z'
'x-1/2, -y-1/2, z-1/2'

loop_
_atom_site_label
_atom_site_type_symbol
_atom_site_fract_x
_atom_site_fract_y
_atom_site_fract_z
_atom_site_U_iso_or_equiv
_atom_site_adp_type
_atom_site_occupancy
_atom_site_symmetry_multiplicity
_atom_site_calc_flag
_atom_site_refinement_flags
_atom_site_disorder_assembly
_atom_site_disorder_group
Ru1 Ru 0.033212(12) 0.163187(9) 0.831488(7) 0.01652(6) Uani 1 1 d . . .
H1RU H 0.109(2) 0.1153(15) 0.8815(12) 0.046(8) Uiso 1 1 d . . .
P1 P 0.17167(4) 0.24720(3) 0.82078(2) 0.01979(12) Uani 1 1 d . . .
P2 P -0.03500(4) 0.22211(3) 0.91507(2) 0.01907(12) Uani 1 1 d . . .
P3 P -0.08753(4) 0.21412(3) 0.75639(2) 0.02134(12) Uani 1 1 d . . .
O1 O -0.08067(12) 0.30967(9) 0.74163(7) 0.0308(4) Uani 1 1 d . . .
O2 O -0.20576(12) 0.20481(11) 0.78265(7) 0.0332(4) Uani 1 1 d . . .
O3 O -0.09006(12) 0.17234(9) 0.69463(7) 0.0274(3) Uani 1 1 d . . .
N1 N -0.06349(15) 0.05764(10) 0.84000(9) 0.0287(4) Uani 1 1 d . . .
H1A H -0.0528 0.0387 0.8794 0.034 Uiso 1 1 calc R . .
H1B H -0.1326 0.0734 0.8354 0.034 Uiso 1 1 calc R . .
N2 N 0.07820(13) 0.08430(10) 0.75781(8) 0.0219(4) Uani 1 1 d . . .
H2A H 0.0401 0.0981 0.7224 0.026 Uiso 1 1 calc R . .
H2B H 0.1480 0.0925 0.7512 0.026 Uiso 1 1 calc R . .
C1 C -0.04855(17) -0.01117(12) 0.79705(11) 0.0272(5) Uani 1 1 d . . .
C2 C 0.06162(17) -0.00300(12) 0.76999(10) 0.0248(4) Uani 1 1 d . . .
C3 C -0.0595(2) -0.08952(14) 0.83260(12) 0.0361(6) Uani 1 1 d . . .
H3A H -0.1296 -0.0924 0.8487 0.054 Uiso 1 1 calc R . .
H3B H -0.0063 -0.0913 0.8667 0.054 Uiso 1 1 calc R . .
H3C H -0.0494 -0.1349 0.8051 0.054 Uiso 1 1 calc R . .
C4 C -0.13788(18) -0.00631(15) 0.74720(12) 0.0359(6) Uani 1 1 d . . .
H4A H -0.2056 -0.0118 0.7660 0.054 Uiso 1 1 calc R . .
H4B H -0.1300 -0.0495 0.7174 0.054 Uiso 1 1 calc R . .
H4C H -0.1351 0.0455 0.7263 0.054 Uiso 1 1 calc R . .
C5 C 0.0679(2) -0.04957(14) 0.70963(11) 0.0354(6) Uani 1 1 d . . .
H5A H 0.1380 -0.0431 0.6940 0.053 Uiso 1 1 calc R . .
H5B H 0.0150 -0.0289 0.6795 0.053 Uiso 1 1 calc R . .
H5C H 0.0546 -0.1064 0.7170 0.053 Uiso 1 1 calc R . .
C6 C 0.15101(18) -0.03168(13) 0.81386(11) 0.0310(5) Uani 1 1 d . . .
H6A H 0.2181 -0.0250 0.7945 0.046 Uiso 1 1 calc R . .
H6B H 0.1406 -0.0883 0.8235 0.046 Uiso 1 1 calc R . .
H6C H 0.1517 -0.0001 0.8517 0.046 Uiso 1 1 calc R . .
C7 C -0.1403(3) 0.34442(18) 0.69176(17) 0.0626(10) Uani 1 1 d . . .
H7A H -0.2094 0.3618 0.7057 0.075 Uiso 1 1 calc R . .
H7B H -0.1528 0.3040 0.6591 0.075 Uiso 1 1 calc R . .
C8 C -0.0857(4) 0.4127(3) 0.6673(2) 0.114(2) Uani 1 1 d . . .
H8A H -0.1286 0.4360 0.6333 0.171 Uiso 1 1 calc R . .
H8B H -0.0181 0.3952 0.6526 0.171 Uiso 1 1 calc R . .
H8C H -0.0736 0.4529 0.6996 0.171 Uiso 1 1 calc R . .
C9 C -0.2978(2) 0.1925(2) 0.74293(14) 0.0575(9) Uani 1 1 d . . .
H9A H -0.2801 0.1574 0.7084 0.069 Uiso 1 1 calc R . .
H9B H -0.3221 0.2445 0.7257 0.069 Uiso 1 1 calc R . .
C10 C -0.3826(2) 0.1556(2) 0.77627(17) 0.0687(10) Uani 1 1 d . . .
H10A H -0.4448 0.1488 0.7484 0.103 Uiso 1 1 calc R . .
H10B H -0.4000 0.1902 0.8105 0.103 Uiso 1 1 calc R . .
H10C H -0.3595 0.1033 0.7921 0.103 Uiso 1 1 calc R . .
C11 C 0.22728(17) 0.24436(12) 0.74363(10) 0.0245(4) Uani 1 1 d . . .
C12 C 0.16021(19) 0.25050(15) 0.69115(11) 0.0345(5) Uani 1 1 d . . .
H12A H 0.0865 0.2538 0.6952 0.041 Uiso 1 1 calc R . .
C13 C 0.1996(2) 0.25191(17) 0.63292(12) 0.0433(6) Uani 1 1 d . . .
H13A H 0.1527 0.2574 0.5979 0.052 Uiso 1 1 calc R . .
C14 C 0.3063(2) 0.24544(14) 0.62565(11) 0.0360(6) Uani 1 1 d . . .
H14A H 0.3331 0.2471 0.5859 0.043 Uiso 1 1 calc R . .
C15 C 0.37311(19) 0.23648(13) 0.67684(11) 0.0307(5) Uani 1 1 d . . .
H15A H 0.4464 0.2304 0.6722 0.037 Uiso 1 1 calc R . .
C16 C 0.33481(17) 0.23624(12) 0.73529(10) 0.0260(5) Uani 1 1 d . . .
H16A H 0.3823 0.2305 0.7700 0.031 Uiso 1 1 calc R . .
C21 C 0.29375(16) 0.22524(12) 0.86798(10) 0.0231(4) Uani 1 1 d . . .
C22 C 0.31957(18) 0.14581(14) 0.88217(11) 0.0318(5) Uani 1 1 d . . .
H22A H 0.2728 0.1041 0.8693 0.038 Uiso 1 1 calc R . .
C23 C 0.4130(2) 0.12726(16) 0.91491(13) 0.0416(6) Uani 1 1 d . . .
H23A H 0.4295 0.0730 0.9242 0.050 Uiso 1 1 calc R . .
C24 C 0.4820(2) 0.18691(18) 0.93404(13) 0.0430(6) Uani 1 1 d . . .
H24A H 0.5448 0.1740 0.9574 0.052 Uiso 1 1 calc R . .
C25 C 0.45937(18) 0.26500(16) 0.91917(11) 0.0345(5) Uani 1 1 d . . .
H25A H 0.5074 0.3062 0.9315 0.041 Uiso 1 1 calc R . .
C26 C 0.36662(17) 0.28404(14) 0.88625(10) 0.0270(5) Uani 1 1 d . . .
H26A H 0.3524 0.3383 0.8759 0.032 Uiso 1 1 calc R . .
C31 C 0.15926(16) 0.35636(12) 0.83338(10) 0.0235(4) Uani 1 1 d . . .
C32 C 0.16522(17) 0.38619(13) 0.89336(11) 0.0284(5) Uani 1 1 d . . .
H32A H 0.1816 0.3509 0.9266 0.034 Uiso 1 1 calc R . .
C33 C 0.14754(18) 0.46668(14) 0.90499(13) 0.0363(6) Uani 1 1 d . . .
H33A H 0.1519 0.4863 0.9459 0.044 Uiso 1 1 calc R . .
C34 C 0.1234(2) 0.51822(14) 0.85653(15) 0.0443(7) Uani 1 1 d . . .
H34A H 0.1111 0.5733 0.8641 0.053 Uiso 1 1 calc R . .
C35 C 0.11739(19) 0.48953(14) 0.79754(14) 0.0409(6) Uani 1 1 d . . .
H35A H 0.1010 0.5252 0.7645 0.049 Uiso 1 1 calc R . .
C36 C 0.13492(17) 0.40889(13) 0.78539(12) 0.0304(5) Uani 1 1 d . . .
H36A H 0.1302 0.3899 0.7444 0.036 Uiso 1 1 calc R . .
C41 C 0.05453(16) 0.25027(13) 0.98110(9) 0.0230(4) Uani 1 1 d . . .
C42 C 0.14714(17) 0.20698(13) 0.99211(10) 0.0270(5) Uani 1 1 d . . .
H42A H 0.1602 0.1615 0.9676 0.032 Uiso 1 1 calc R . .
C43 C 0.22079(18) 0.22917(15) 1.03840(11) 0.0334(5) Uani 1 1 d . . .
H43A H 0.2835 0.1990 1.0450 0.040 Uiso 1 1 calc R . .
C44 C 0.20305(19) 0.29486(16) 1.07471(11) 0.0360(6) Uani 1 1 d . . .
H44A H 0.2539 0.3107 1.1057 0.043 Uiso 1 1 calc R . .
C45 C 0.1104(2) 0.33747(15) 1.06551(11) 0.0358(6) Uani 1 1 d . . .
H45A H 0.0970 0.3820 1.0910 0.043 Uiso 1 1 calc R . .
C46 C 0.03662(18) 0.31570(14) 1.01920(10) 0.0293(5) Uani 1 1 d . . .
H46A H -0.0266 0.3455 1.0134 0.035 Uiso 1 1 calc R . .
C51 C -0.12264(16) 0.30996(13) 0.91103(10) 0.0225(4) Uani 1 1 d . . .
C52 C -0.10174(17) 0.37126(13) 0.87037(10) 0.0249(4) Uani 1 1 d . . .
H52A H -0.0459 0.3657 0.8436 0.030 Uiso 1 1 calc R . .
C53 C -0.16193(18) 0.44065(14) 0.86867(11) 0.0324(5) Uani 1 1 d . . .
H53A H -0.1465 0.4825 0.8411 0.039 Uiso 1 1 calc R . .
C54 C -0.24394(19) 0.44901(14) 0.90674(12) 0.0373(6) Uani 1 1 d . . .
H54A H -0.2850 0.4965 0.9053 0.045 Uiso 1 1 calc R . .
C55 C -0.26642(19) 0.38840(15) 0.94698(12) 0.0365(6) Uani 1 1 d . . .
H55A H -0.3234 0.3939 0.9730 0.044 Uiso 1 1 calc R . .
C56 C -0.20574(18) 0.31947(14) 0.94945(11) 0.0300(5) Uani 1 1 d . . .
H56A H -0.2209 0.2783 0.9776 0.036 Uiso 1 1 calc R . .
C61 C -0.12023(16) 0.14753(12) 0.95033(9) 0.0232(4) Uani 1 1 d . . .
C62 C -0.08118(18) 0.09533(13) 0.99574(10) 0.0277(5) Uani 1 1 d . . .
H62A H -0.0134 0.1043 1.0147 0.033 Uiso 1 1 calc R . .
C63 C -0.1403(2) 0.03020(14) 1.01370(11) 0.0348(5) Uani 1 1 d . . .
H63A H -0.1120 -0.0053 1.0443 0.042 Uiso 1 1 calc R . .
C64 C -0.23960(19) 0.01687(14) 0.98745(12) 0.0360(6) Uani 1 1 d . . .
H64A H -0.2797 -0.0277 0.9997 0.043 Uiso 1 1 calc R . .
C65 C -0.28021(18) 0.06914(14) 0.94313(11) 0.0322(5) Uani 1 1 d . . .
H65A H -0.3490 0.0608 0.9253 0.039 Uiso 1 1 calc R . .
C66 C -0.22118(16) 0.13374(13) 0.92450(10) 0.0260(5) Uani 1 1 d . . .
H66A H -0.2498 0.1689 0.8938 0.031 Uiso 1 1 calc R . .
C1S C 0.4930(4) 0.4117(2) 1.06072(19) 0.054(4) Uani 0.50 1 d PG A -1
H1SA H 0.4876 0.3692 1.0892 0.065 Uiso 0.50 1 calc PR A -1
C2S C 0.4177(3) 0.4202(2) 1.0127(2) 0.0428(13) Uani 0.50 1 d PG A -1
H2SA H 0.3609 0.3835 1.0084 0.051 Uiso 0.50 1 calc PR A -1
C3S C 0.4256(3) 0.4824(3) 0.97099(16) 0.027(2) Uani 0.50 1 d PG A -1
H3SA H 0.3742 0.4882 0.9382 0.033 Uiso 0.50 1 calc PR A -1
C4S C 0.5087(3) 0.5361(2) 0.97726(18) 0.0318(11) Uani 0.50 1 d PG A -1
C5S C 0.5840(3) 0.5277(2) 1.0253(2) 0.039(3) Uani 0.50 1 d PG A -1
H5SA H 0.6408 0.5644 1.0295 0.047 Uiso 0.50 1 calc PR A -1
C6S C 0.5761(3) 0.4655(3) 1.06698(16) 0.0437(13) Uani 0.50 1 d PG A -1
H6SA H 0.6275 0.4597 1.0998 0.052 Uiso 0.50 1 calc PR A -1
C7S C 0.5158(7) 0.6030(6) 0.9324(4) 0.042(2) Uani 0.50 1 d P A -1
H7SA H 0.5784 0.6352 0.9430 0.063 Uiso 0.50 1 calc PR A -1
H7SB H 0.4530 0.6367 0.9337 0.063 Uiso 0.50 1 calc PR A -1
H7SC H 0.5206 0.5810 0.8911 0.063 Uiso 0.50 1 calc PR A -1

loop_
_atom_site_aniso_label
_atom_site_aniso_U_11
_atom_site_aniso_U_22
_atom_site_aniso_U_33
_atom_site_aniso_U_23
_atom_site_aniso_U_13
_atom_site_aniso_U_12
Ru1 0.01640(9) 0.01538(9) 0.01771(9) -0.00047(6) 0.00027(6) 0.00125(6)
P1 0.0194(2) 0.0171(3) 0.0228(3) 0.0009(2) 0.0017(2) -0.0007(2)
P2 0.0205(3) 0.0186(3) 0.0180(3) -0.0010(2) 0.0006(2) 0.0022(2)
P3 0.0196(3) 0.0241(3) 0.0200(3) 0.0006(2) -0.0020(2) 0.0032(2)
O1 0.0368(9) 0.0252(8) 0.0298(9) 0.0027(7) -0.0043(7) 0.0060(7)
O2 0.0209(7) 0.0535(11) 0.0248(8) 0.0034(7) -0.0015(6) 0.0044(7)
O3 0.0292(8) 0.0313(8) 0.0212(8) -0.0012(6) -0.0040(6) 0.0021(7)
N1 0.0337(10) 0.0217(9) 0.0315(10) -0.0056(8) 0.0100(8) -0.0035(8)
N2 0.0212(8) 0.0224(9) 0.0220(9) -0.0033(7) 0.0008(7) 0.0018(7)
C1 0.0277(11) 0.0190(10) 0.0351(12) -0.0062(9) 0.0027(9) -0.0010(9)
C2 0.0277(11) 0.0194(10) 0.0272(11) -0.0060(9) 0.0015(9) 0.0012(9)
C3 0.0387(13) 0.0234(12) 0.0462(15) -0.0028(10) 0.0038(11) -0.0055(10)
C4 0.0267(11) 0.0305(13) 0.0499(15) -0.0068(11) -0.0027(11) -0.0010(10)
C5 0.0400(13) 0.0301(12) 0.0362(13) -0.0133(10) 0.0025(11) 0.0046(11)
C6 0.0301(12) 0.0212(11) 0.0410(14) -0.0044(10) -0.0031(10) 0.0047(9)
C7 0.0590(19) 0.0429(17) 0.081(2) 0.0233(16) -0.0385(18) 0.0050(14)
C8 0.111(3) 0.091(3) 0.132(4) 0.086(3) -0.067(3) -0.032(3)
C9 0.0240(13) 0.104(3) 0.0431(17) 0.0231(17) -0.0089(12) -0.0024(15)
C10 0.0302(15) 0.109(3) 0.065(2) 0.018(2) -0.0090(14) -0.0082(17)
C11 0.0282(11) 0.0172(10) 0.0283(11) 0.0015(9) 0.0047(9) -0.0018(9)
C12 0.0288(12) 0.0454(14) 0.0294(13) 0.0063(11) 0.0021(10) -0.0045(11)
C13 0.0434(15) 0.0582(17) 0.0279(13) 0.0051(12) -0.0014(11) -0.0069(13)
C14 0.0463(15) 0.0353(13) 0.0275(12) -0.0013(10) 0.0131(11) -0.0071(11)
C15 0.0328(12) 0.0252(12) 0.0350(13) -0.0051(10) 0.0114(10) -0.0010(10)
C16 0.0296(11) 0.0210(11) 0.0281(12) -0.0022(9) 0.0062(9) -0.0002(9)
C21 0.0211(10) 0.0244(11) 0.0240(11) 0.0013(9) 0.0036(8) 0.0014(8)
C22 0.0263(11) 0.0269(12) 0.0424(14) 0.0035(10) 0.0050(10) 0.0015(9)
C23 0.0347(13) 0.0378(14) 0.0527(17) 0.0124(12) 0.0064(12) 0.0147(11)
C24 0.0258(12) 0.0588(17) 0.0440(16) 0.0007(13) -0.0030(11) 0.0119(12)
C25 0.0227(11) 0.0446(15) 0.0358(13) -0.0060(11) -0.0015(10) 0.0008(10)
C26 0.0243(11) 0.0276(11) 0.0293(12) -0.0010(9) 0.0028(9) -0.0001(9)
C31 0.0181(10) 0.0191(10) 0.0332(12) 0.0008(9) 0.0017(9) -0.0011(8)
C32 0.0256(11) 0.0215(11) 0.0383(13) -0.0019(10) 0.0031(10) -0.0014(9)
C33 0.0310(12) 0.0262(12) 0.0519(16) -0.0118(11) 0.0027(11) -0.0031(10)
C34 0.0343(13) 0.0184(12) 0.080(2) -0.0024(13) 0.0031(13) 0.0006(10)
C35 0.0327(13) 0.0257(12) 0.0638(19) 0.0159(12) -0.0019(12) 0.0020(10)
C36 0.0229(10) 0.0250(11) 0.0430(14) 0.0071(10) 0.0002(10) -0.0007(9)
C41 0.0243(10) 0.0256(11) 0.0193(10) -0.0002(8) 0.0025(8) -0.0022(9)
C42 0.0306(11) 0.0275(12) 0.0226(11) 0.0022(9) 0.0001(9) 0.0008(9)
C43 0.0290(12) 0.0431(14) 0.0275(12) 0.0025(11) -0.0049(10) 0.0017(11)
C44 0.0328(13) 0.0486(15) 0.0258(12) -0.0022(11) -0.0056(10) -0.0089(11)
C45 0.0393(14) 0.0385(14) 0.0295(13) -0.0117(10) 0.0016(11) -0.0063(11)
C46 0.0286(11) 0.0310(12) 0.0283(12) -0.0054(10) 0.0008(9) 0.0000(10)
C51 0.0219(10) 0.0221(10) 0.0232(11) -0.0053(9) -0.0023(8) 0.0034(8)
C52 0.0249(10) 0.0229(11) 0.0264(11) -0.0032(9) -0.0033(9) 0.0022(9)
C53 0.0327(12) 0.0237(12) 0.0402(14) -0.0018(10) -0.0043(10) 0.0053(10)
C54 0.0347(13) 0.0269(12) 0.0497(16) -0.0109(11) -0.0036(11) 0.0130(10)
C55 0.0308(12) 0.0364(14) 0.0427(14) -0.0129(11) 0.0060(11) 0.0076(11)
C56 0.0309(12) 0.0303(12) 0.0291(12) -0.0040(10) 0.0047(10) 0.0042(10)
C61 0.0251(10) 0.0244(11) 0.0204(10) -0.0017(8) 0.0037(8) 0.0023(9)
C62 0.0295(11) 0.0298(12) 0.0237(11) 0.0028(9) 0.0010(9) 0.0009(9)
C63 0.0417(14) 0.0307(13) 0.0324(13) 0.0097(10) 0.0061(11) 0.0009(11)
C64 0.0359(13) 0.0282(12) 0.0450(15) 0.0040(11) 0.0140(11) -0.0041(10)
C65 0.0234(11) 0.0321(12) 0.0415(14) -0.0039(11) 0.0062(10) -0.0016(10)
C66 0.0239(10) 0.0263(11) 0.0280(12) -0.0015(9) 0.0034(9) 0.0039(9)
C1S 0.070(7) 0.053(7) 0.041(5) 0.008(4) 0.025(5) 0.019(5)
C2S 0.042(3) 0.045(3) 0.044(3) -0.011(3) 0.019(3) -0.008(3)
C3S 0.018(3) 0.036(4) 0.027(5) -0.010(4) 0.002(3) -0.001(3)
C4S 0.034(3) 0.027(2) 0.035(3) -0.006(2) 0.009(2) 0.008(2)
C5S 0.042(5) 0.033(4) 0.043(6) -0.011(4) 0.005(5) 0.003(4)
C6S 0.046(3) 0.058(4) 0.027(3) -0.010(3) 0.001(2) 0.016(3)
C7S 0.055(5) 0.035(3) 0.039(4) 0.003(3) 0.015(4) 0.000(3)

loop_
_atom_type_symbol
_atom_type_description
_atom_type_scat_dispersion_real
_atom_type_scat_dispersion_imag
_atom_type_scat_source
C C 0.0033 0.0016 'International Tables Vol C Tables 4.2.6.8 and 6.1.1.4'
H H 0.0000 0.0000 'International Tables Vol C Tables 4.2.6.8 and 6.1.1.4'
O O 0.0106 0.0060 'International Tables Vol C Tables 4.2.6.8 and 6.1.1.4'
N N 0.0061 0.0033 'International Tables Vol C Tables 4.2.6.8 and 6.1.1.4'
P P 0.1023 0.0942 'International Tables Vol C Tables 4.2.6.8 and 6.1.1.4'
Ru Ru -1.2594 0.8363 'International Tables Vol C Tables 4.2.6.8 and 6.1.1.4'

loop_
_geom_angle_atom_site_label_1
_geom_angle_atom_site_label_2
_geom_angle_atom_site_label_3
_geom_angle
H1RU Ru1 N1 82.0(9)
H1RU Ru1 N2 91.6(9)
N1 Ru1 N2 75.19(7)
H1RU Ru1 P1 86.4(9)
N1 Ru1 P1 163.52(5)
N2 Ru1 P1 93.50(5)
H1RU Ru1 P2 85.0(9)
N1 Ru1 P2 92.27(5)
N2 Ru1 P2 167.37(5)
P1 Ru1 P2 98.42(2)
H1RU Ru1 P3 171.7(9)
N1 Ru1 P3 90.03(6)
N2 Ru1 P3 83.79(5)
P1 Ru1 P3 100.79(2)
P2 Ru1 P3 97.983(19)
C31 P1 C21 100.82(9)
C31 P1 C11 101.48(10)
C21 P1 C11 98.58(10)
C31 P1 Ru1 121.26(7)
C21 P1 Ru1 116.88(7)
C11 P1 Ru1 114.31(7)
C51 P2 C61 100.88(10)
C51 P2 C41 100.45(9)
C61 P2 C41 101.43(9)
C51 P2 Ru1 124.04(7)
C61 P2 Ru1 107.43(7)
C41 P2 Ru1 119.13(7)
O3 P3 O1 105.86(9)
O3 P3 O2 106.85(9)
O1 P3 O2 102.75(9)
O3 P3 Ru1 115.86(6)
O1 P3 Ru1 116.90(6)
O2 P3 Ru1 107.44(6)
C7 O1 P3 121.32(17)
C9 O2 P3 122.37(16)
C1 N1 Ru1 118.54(13)
C2 N2 Ru1 114.32(12)
N1 C1 C3 108.62(19)
N1 C1 C4 106.77(18)
C3 C1 C4 108.71(19)
N1 C1 C2 108.46(16)
C3 C1 C2 112.03(18)
C4 C1 C2 112.05(19)
N2 C2 C6 108.02(17)
N2 C2 C5 109.02(18)
C6 C2 C5 107.97(18)
N2 C2 C1 106.91(16)
C6 C2 C1 113.07(19)
C5 C2 C1 111.74(18)
O1 C7 C8 110.9(3)
O2 C9 C10 111.0(2)
C12 C11 C16 117.5(2)
C12 C11 P1 119.66(17)
C16 C11 P1 122.89(17)
C13 C12 C11 121.1(2)
C14 C13 C12 120.6(2)
C15 C14 C13 119.0(2)
C14 C15 C16 120.9(2)
C15 C16 C11 120.9(2)
C26 C21 C22 117.4(2)
C26 C21 P1 123.01(16)
C22 C21 P1 119.41(17)
C23 C22 C21 120.7(2)
C24 C23 C22 120.6(2)
C25 C24 C23 119.5(2)
C24 C25 C26 120.2(2)
C25 C26 C21 121.5(2)
C36 C31 C32 118.7(2)
C36 C31 P1 121.82(18)
C32 C31 P1 119.25(16)
C33 C32 C31 121.0(2)
C34 C33 C32 119.6(2)
C35 C34 C33 119.9(2)
C34 C35 C36 121.0(2)
C31 C36 C35 119.9(2)
C42 C41 C46 117.8(2)
C42 C41 P2 118.89(16)
C46 C41 P2 123.25(17)
C43 C42 C41 121.2(2)
C44 C43 C42 120.3(2)
C43 C44 C45 119.4(2)
C44 C45 C46 120.6(2)
C45 C46 C41 120.7(2)
C52 C51 C56 118.5(2)
C52 C51 P2 118.73(16)
C56 C51 P2 122.62(17)
C53 C52 C51 120.5(2)
C54 C53 C52 120.3(2)
C53 C54 C55 120.0(2)
C54 C55 C56 120.0(2)
C55 C56 C51 120.7(2)
C62 C61 C66 118.1(2)
C62 C61 P2 121.57(16)
C66 C61 P2 119.50(16)
C63 C62 C61 120.8(2)
C64 C63 C62 120.5(2)
C63 C64 C65 119.3(2)
C64 C65 C66 120.5(2)
C65 C66 C61 120.8(2)
C2S C1S C6S 120.0
C3S C2S C1S 120.0
C2S C3S C4S 120.0
C3S C4S C5S 120.0
C3S C4S C7S 119.5(5)
C5S C4S C7S 120.5(5)
C6S C5S C4S 120.0
C5S C6S C1S 120.0

loop_
_geom_bond_atom_site_label_1
_geom_bond_atom_site_label_2
_geom_bond_distance
Ru1 H1RU 1.63(3)
Ru1 N1 2.1657(18)
Ru1 N2 2.1811(16)
Ru1 P1 2.2772(5)
Ru1 P2 2.2872(5)
Ru1 P3 2.3486(5)
P1 C31 1.853(2)
P1 C21 1.857(2)
P1 C11 1.864(2)
P2 C51 1.844(2)
P2 C61 1.848(2)
P2 C41 1.852(2)
P3 O3 1.5181(16)
P3 O1 1.6324(16)
P3 O2 1.6485(16)
O1 C7 1.419(3)
O2 C9 1.436(3)
N1 C1 1.503(3)
N2 C2 1.500(3)
C1 C3 1.533(3)
C1 C4 1.535(3)
C1 C2 1.559(3)
C2 C6 1.526(3)
C2 C5 1.537(3)
C7 C8 1.453(5)
C9 C10 1.471(4)
C11 C12 1.397(3)
C11 C16 1.399(3)
C12 C13 1.393(3)
C13 C14 1.382(4)
C14 C15 1.377(4)
C15 C16 1.391(3)
C21 C26 1.396(3)
C21 C22 1.399(3)
C22 C23 1.391(3)
C23 C24 1.379(4)
C24 C25 1.372(4)
C25 C26 1.388(3)
C31 C36 1.390(3)
C31 C32 1.401(3)
C32 C33 1.390(3)
C33 C34 1.387(4)
C34 C35 1.374(4)
C35 C36 1.394(3)
C41 C42 1.394(3)
C41 C46 1.400(3)
C42 C43 1.393(3)
C43 C44 1.380(3)
C44 C45 1.385(4)
C45 C46 1.392(3)
C51 C52 1.391(3)
C51 C56 1.396(3)
C52 C53 1.390(3)
C53 C54 1.378(3)
C54 C55 1.381(4)
C55 C56 1.387(3)
C61 C62 1.393(3)
C61 C66 1.396(3)
C62 C63 1.392(3)
C63 C64 1.380(3)
C64 C65 1.384(3)
C65 C66 1.389(3)
C1S C2S 1.3900
C1S C6S 1.3900
C2S C3S 1.3900
C3S C4S 1.3900
C4S C5S 1.3900
C4S C7S 1.492(11)
C5S C6S 1.3900

loop_
_geom_hbond_atom_site_label_D
_geom_hbond_atom_site_label_H
_geom_hbond_atom_site_label_A
_geom_hbond_distance_DH
_geom_hbond_distance_HA
_geom_hbond_distance_DA
_geom_hbond_angle_DHA
N1 H1B O2 0.92 2.63 3.266(3) 127.0
N2 H2A O3 0.92 2.13 2.890(2) 138.8
